data_4350066
loop_
_publ_author_name
'Jankowski, Robert'
'Zakrzewski, Jakub J.'
'Surma, Olga'
'Ohkoshi, Shin-ichi'
'Chorazy, Szymon'
'Sieklucka, Barbara'

_publ_section_title
;
 Near-infrared emissive Er(iii) and Yb(iii) molecular nanomagnets in
 metal--organic chains functionalized by octacyanidometallates(iv)
;
_journal_issue 9
_journal_name_full 'Inorganic Chemistry Frontiers'
_journal_page_first 2423
_journal_paper_doi 10.1039/C9QI00583H
_journal_volume 6
_journal_year 2019
_chemical_formula_moiety 'C108.60 H128 Er2 Mo2 N26 O35.40 P4'
_chemical_formula_sum 'C108.6 H128 Er2 Mo2 N26 O35.4 P4'
_chemical_formula_weight 3014.24
_space_group_IT_number 14
_space_group_name_Hall '-P 2ybc'
_space_group_name_H-M_alt 'P 1 21/c 1'
_symmetry_cell_setting monoclinic
_symmetry_Int_Tables_number 14
_symmetry_space_group_name_Hall '-P 2ybc'
_symmetry_space_group_name_H-M 'P 1 21/c 1'
_atom_sites_solution_hydrogens mixed
_audit_conform_dict_location ftp://ftp.iucr.org/pub/cif_core.dic
_audit_conform_dict_name cif_core.dic
_audit_conform_dict_version 2.4.3
_audit_creation_date 2019-04-18T18:35:17-00:00
_audit_creation_method 'WinGX routine CIF_UPDATE'
_audit_update_record
;
2019-04-18 deposited with the CCDC.	2019-07-22 downloaded from the CCDC.
;
_cell_angle_alpha 90
_cell_angle_beta 91.9180(10)
_cell_angle_gamma 90
_cell_formula_units_Z 2
_cell_length_a 11.1793(3)
_cell_length_b 13.1976(4)
_cell_length_c 43.0696(13)
_cell_measurement_reflns_used 69956
_cell_measurement_temperature 100(2)
_cell_measurement_theta_max 27.103
_cell_measurement_theta_min 2.423
_cell_measurement_wavelength 0.71073
_cell_volume 6350.9(3)
_computing_molecular_graphics 'Ortep for Windows (Farrugia, 2012)'
_computing_publication_material 'WinGX publication routines (Farrugia, 2012)'
_computing_structure_refinement 'SHELXL-2018/3 (Sheldrick, 2018)'
_computing_structure_solution 'SHELXT 2014/5 (Sheldrick, 2014)'
_diffrn_ambient_temperature 100(2)
_diffrn_measured_fraction_theta_full 0.999
_diffrn_measured_fraction_theta_max 0.999
_diffrn_measurement_device_type 'D8Quest Eco Photon50'
_diffrn_measurement_method \w
_diffrn_radiation_monochromator graphite
_diffrn_radiation_probe x-ray
_diffrn_radiation_type MoK\a
_diffrn_radiation_wavelength 0.71073
_diffrn_reflns_av_R_equivalents 0.0541
_diffrn_reflns_av_unetI/netI 0.0381
_diffrn_reflns_Laue_measured_fraction_full 0.999
_diffrn_reflns_Laue_measured_fraction_max 0.999
_diffrn_reflns_limit_h_max 14
_diffrn_reflns_limit_h_min -14
_diffrn_reflns_limit_k_max 16
_diffrn_reflns_limit_k_min -16
_diffrn_reflns_limit_l_max 55
_diffrn_reflns_limit_l_min -55
_diffrn_reflns_number 69956
_diffrn_reflns_point_group_measured_fraction_full 0.999
_diffrn_reflns_point_group_measured_fraction_max 0.999
_diffrn_reflns_theta_full 25.242
_diffrn_reflns_theta_max 27.103
_diffrn_reflns_theta_min 2.423
_diffrn_standards_number 0
_exptl_absorpt_coefficient_mu 1.638
_exptl_absorpt_correction_T_max 0.779
_exptl_absorpt_correction_T_min 0.526
_exptl_absorpt_correction_type multi-scan
_exptl_absorpt_process_details 'ABSCOR (Rigaku, 1995)'
_exptl_crystal_colour red
_exptl_crystal_density_diffrn 1.576
_exptl_crystal_density_method 'not measured'
_exptl_crystal_description block
_exptl_crystal_F_000 3050
_exptl_crystal_size_max 0.45
_exptl_crystal_size_mid 0.39
_exptl_crystal_size_min 0.16
_refine_diff_density_max 1.883
_refine_diff_density_min -2.288
_refine_diff_density_rms 0.132
_refine_ls_extinction_method none
_refine_ls_goodness_of_fit_ref 1.286
_refine_ls_hydrogen_treatment mixed
_refine_ls_matrix_type full
_refine_ls_number_constraints 0
_refine_ls_number_parameters 865
_refine_ls_number_reflns 13997
_refine_ls_number_restraints 27
_refine_ls_restrained_S_all 1.286
_refine_ls_R_factor_all 0.0625
_refine_ls_R_factor_gt 0.0531
_refine_ls_shift/su_max 0.002
_refine_ls_shift/su_mean 0
_refine_ls_structure_factor_coef Fsqd
_refine_ls_weighting_details 'w=1/[\s^2^(Fo^2^)+41.1695P] where P=(Fo^2^+2Fc^2^)/3'
_refine_ls_weighting_scheme calc
_refine_ls_wR_factor_gt 0.1012
_refine_ls_wR_factor_ref 0.1038
_reflns_Friedel_coverage 0
_reflns_number_gt 12297
_reflns_number_total 13997
_reflns_threshold_expression 'I > 2\s(I)'
_cod_data_source_file c9qi00583h2.cif
_cod_data_source_block shelx_CCDC5
_cod_original_sg_symbol_H-M 'P 21/c'
_cod_original_formula_sum 'C108.60 H128 Er2 Mo2 N26 O35.40 P4'
_cod_database_code 4350066

loop_
_symmetry_equiv_pos_as_xyz
'x, y, z'
'-x, y+1/2, -z+1/2'
'-x, -y, -z'
'x, -y-1/2, z-1/2'

loop_
_atom_site_label
_atom_site_type_symbol
_atom_site_fract_x
_atom_site_fract_y
_atom_site_fract_z
_atom_site_U_iso_or_equiv
_atom_site_adp_type
_atom_site_occupancy
_atom_site_site_symmetry_order
_atom_site_calc_flag
_atom_site_refinement_flags_posn
_atom_site_refinement_flags_adp
_atom_site_refinement_flags_occupancy
_atom_site_disorder_assembly
_atom_site_disorder_group
Er1 Er 0.25118(2) 0.77700(2) 0.49746(2) 0.00876(6) Uani 1 1 d . . . . .
Mo1 Mo 0.65740(3) 0.72327(3) 0.42249(2) 0.00900(9) Uani 1 1 d . . . . .
P2 P 0.24896(12) 0.79902(10) 0.72967(3) 0.0135(3) Uani 1 1 d . . . . .
P1 P 0.00481(12) 0.81554(10) 0.70246(3) 0.0140(3) Uani 1 1 d . . . . .
O1 O 0.3265(3) 0.9373(3) 0.49047(9) 0.0156(7) Uani 1 1 d . . . . .
H1A H 0.308102 0.97565 0.505723 0.023 Uiso 1 1 d R U . . .
H1B H 0.291593 0.965309 0.474497 0.023 Uiso 1 1 d R U . . .
O4 O 0.0972(3) 0.8985(2) 0.50136(8) 0.0115(7) Uani 1 1 d . . . . .
O5 O 0.0690(3) 0.6928(2) 0.49474(8) 0.0125(7) Uani 1 1 d . . . . .
O2 O 0.4241(3) 0.7822(3) 0.53070(8) 0.0190(8) Uani 1 1 d . . . . .
H2A H 0.475619 0.73705 0.525066 0.029 Uiso 1 1 d R U . . .
H2B H 0.406245 0.763657 0.549266 0.029 Uiso 1 1 d R U . . .
O3 O 0.1929(3) 0.7649(3) 0.54955(8) 0.0163(7) Uani 1 1 d . . . . .
H3A H 0.251138 0.73927 0.561734 0.024 Uiso 1 1 d R U . . .
H3B H 0.134251 0.719872 0.551463 0.024 Uiso 1 1 d R U . . .
O8 O 0.1800(3) 0.7850(3) 0.44562(8) 0.0165(7) Uani 0.3 1 d D U P A 1
C9 C 0.2325(15) 0.8263(13) 0.4187(3) 0.016(3) Uani 0.3 1 d D U P A 1
O7 O 0.1800(3) 0.7850(3) 0.44562(8) 0.0165(7) Uani 0.7 1 d . . P A 2
O8A O 0.2669(5) 0.8890(4) 0.39756(13) 0.0233(12) Uani 0.7 1 d . U P B 3
O6 O 0.2963(3) 0.6067(2) 0.49963(9) 0.0140(7) Uani 1 1 d . . . . .
O9 O -0.2569(3) 0.9093(3) 0.58152(9) 0.0218(8) Uani 1 1 d . . . . .
O15 O -0.2156(4) 0.6175(3) 0.55794(9) 0.0266(9) Uani 1 1 d D . . . .
N11 N 0.3976(4) 0.5560(3) 0.49997(10) 0.0103(8) Uani 1 1 d . . . . .
N1 N 0.4193(4) 0.7572(3) 0.46431(10) 0.0126(8) Uani 1 1 d . . . . .
N10 N 0.0376(3) 0.5970(3) 0.49740(10) 0.0108(8) Uani 1 1 d . . . . .
N9 N 0.0093(3) 0.9002(3) 0.52093(10) 0.0105(8) Uani 1 1 d . . . . .
N12 N -0.1715(4) 0.9078(3) 0.56186(10) 0.0132(9) Uani 1 1 d . . . . .
N7 N 0.7313(4) 0.6525(3) 0.49436(10) 0.0158(9) Uani 1 1 d . . . . .
N4 N 0.9482(4) 0.7694(4) 0.42645(11) 0.0221(10) Uani 1 1 d . . . . .
C1 C 0.5021(4) 0.7445(3) 0.44962(11) 0.0098(9) Uani 1 1 d . . . . .
N13 N 0.1110(4) 0.7735(4) 0.72385(10) 0.0173(9) Uani 1 1 d . . . . .
N8 N 0.7516(4) 0.4860(4) 0.41775(10) 0.0215(10) Uani 1 1 d . . . . .
N6 N 0.7092(4) 0.9380(4) 0.46014(11) 0.0205(10) Uani 1 1 d . . . . .
C12 C -0.0293(4) 0.5549(4) 0.47412(12) 0.0119(9) Uani 1 1 d . . . . .
H12 H -0.049571 0.592785 0.455951 0.014 Uiso 1 1 calc R U . . .
C10 C 0.4561(4) 0.5350(4) 0.52682(11) 0.0119(9) Uani 1 1 d . . . . .
H10 H 0.426104 0.559433 0.545794 0.014 Uiso 1 1 calc R U . . .
N5 N 0.5210(4) 0.9112(4) 0.38527(11) 0.0231(10) Uani 1 1 d . . . . .
C11 C 0.5587(5) 0.4787(4) 0.52716(12) 0.0142(10) Uani 1 1 d . . . . .
H11 H 0.599405 0.463678 0.546317 0.017 Uiso 1 1 calc R U . . .
C6 C 0.6915(4) 0.8632(4) 0.44669(12) 0.0125(10) Uani 1 1 d . . . . .
C17 C 0.0227(4) 0.9539(4) 0.54758(12) 0.0135(10) Uani 1 1 d . . . . .
H17 H 0.095448 0.98891 0.552124 0.016 Uiso 1 1 calc R U . . .
C7 C 0.7049(4) 0.6756(4) 0.46924(11) 0.0109(9) Uani 1 1 d . . . . .
N3 N 0.7457(5) 0.6954(4) 0.35015(11) 0.0238(11) Uani 1 1 d . . . . .
C4 C 0.8475(4) 0.7520(4) 0.42400(11) 0.0144(10) Uani 1 1 d . . . . .
C13 C 0.0676(4) 0.5433(4) 0.52298(11) 0.0107(9) Uani 1 1 d . . . . .
H13 H 0.115581 0.573423 0.539108 0.013 Uiso 1 1 calc R U . . .
C5 C 0.5698(4) 0.8440(4) 0.39718(11) 0.0141(10) Uani 1 1 d . . . . .
C15 C -0.1854(4) 0.8559(4) 0.53461(12) 0.0153(10) Uani 1 1 d . . . . .
H15 H -0.258771 0.822269 0.529769 0.018 Uiso 1 1 calc R U . . .
C14 C -0.0946(4) 0.8520(4) 0.51423(12) 0.0124(10) Uani 1 1 d . . . . .
H14 H -0.10466 0.815299 0.495345 0.015 Uiso 1 1 calc R U . . .
C8 C 0.7191(5) 0.5680(4) 0.41997(11) 0.0131(10) Uani 1 1 d . . . . .
N2 N 0.4316(4) 0.5929(4) 0.39044(11) 0.0240(11) Uani 1 1 d . . . . .
C3 C 0.7127(4) 0.7071(4) 0.37494(11) 0.0146(10) Uani 1 1 d . . . . .
C2 C 0.5114(5) 0.6381(4) 0.40090(11) 0.0135(10) Uani 1 1 d . . . . .
C16 C -0.0678(4) 0.9578(4) 0.56789(12) 0.0162(10) Uani 1 1 d . . . . .
H16 H -0.057939 0.995952 0.586493 0.019 Uiso 1 1 calc R U . . .
C30 C 0.0489(4) 0.9031(4) 0.67293(12) 0.0143(10) Uani 1 1 d . . . . .
C36 C 0.3421(5) 0.7152(4) 0.70749(11) 0.0159(10) Uani 1 1 d . . . . .
C47 C 0.3844(5) 0.8258(4) 0.78443(13) 0.0205(11) Uani 1 1 d . . . . .
H47 H 0.430339 0.872246 0.772913 0.025 Uiso 1 1 calc R U . . .
C42 C 0.2862(5) 0.7772(4) 0.77010(12) 0.0202(11) Uani 1 1 d . . . . .
C41 C 0.2907(5) 0.6598(4) 0.68302(12) 0.0194(11) Uani 1 1 d . . . . .
H41 H 0.20772 0.666387 0.677907 0.023 Uiso 1 1 calc R U . . .
C33 C 0.1489(5) 1.0342(4) 0.63056(13) 0.0224(12) Uani 1 1 d . . . . .
H33 H 0.183504 1.078961 0.616087 0.027 Uiso 1 1 calc R U . . .
C24 C -0.1055(5) 0.8747(4) 0.72631(12) 0.0189(11) Uani 1 1 d . . . . .
C39 C 0.4820(5) 0.5856(4) 0.67330(13) 0.0227(12) Uani 1 1 d . . . . .
H39 H 0.529924 0.541444 0.661501 0.027 Uiso 1 1 calc R U . . .
C49 C 0.2410(5) 1.0040(4) 0.74095(13) 0.0205(11) Uani 1 1 d . . . . .
H49 H 0.194662 0.985766 0.758175 0.025 Uiso 1 1 calc R U . . .
C46 C 0.4154(6) 0.8068(5) 0.81528(14) 0.0270(13) Uani 1 1 d . . . . .
H46 H 0.482548 0.839508 0.824919 0.032 Uiso 1 1 calc R U . . .
C31 C 0.1036(5) 0.8643(4) 0.64670(12) 0.0181(11) Uani 1 1 d . . . . .
H31 H 0.106322 0.793266 0.643237 0.022 Uiso 1 1 calc R U . . .
C48 C 0.2871(4) 0.9283(4) 0.72202(12) 0.0156(10) Uani 1 1 d . . . . .
C37 C 0.4636(5) 0.7052(4) 0.71485(13) 0.0223(12) Uani 1 1 d . . . . .
H37 H 0.498664 0.742796 0.731618 0.027 Uiso 1 1 calc R U . . .
C53 C 0.3554(5) 0.9566(4) 0.69660(13) 0.0196(11) Uani 1 1 d . . . . .
H53 H 0.38741 0.906266 0.683483 0.023 Uiso 1 1 calc R U . . .
C35 C 0.0437(5) 1.0078(4) 0.67756(13) 0.0196(11) Uani 1 1 d . . . . .
H35 H 0.005848 1.034285 0.695235 0.024 Uiso 1 1 calc R U . . .
C19 C -0.0581(5) 0.6146(4) 0.69542(13) 0.0214(12) Uani 1 1 d . . . . .
H19 H -0.005973 0.602743 0.71292 0.026 Uiso 1 1 calc R U . . .
C32 C 0.1536(5) 0.9306(5) 0.62586(13) 0.0215(12) Uani 1 1 d . . . . .
H32 H 0.19163 0.904606 0.608136 0.026 Uiso 1 1 calc R U . . .
C40 C 0.3612(5) 0.5951(4) 0.66614(12) 0.0217(12) Uani 1 1 d . . . . .
H40 H 0.326211 0.556857 0.649498 0.026 Uiso 1 1 calc R U . . .
C18 C -0.0704(4) 0.7111(4) 0.68332(12) 0.0180(11) Uani 1 1 d . . . . .
C50 C 0.2621(6) 1.1051(5) 0.73481(13) 0.0252(13) Uani 1 1 d . . . . .
H50 H 0.230249 1.155819 0.747806 0.03 Uiso 1 1 calc R U . . .
C38 C 0.5335(5) 0.6407(5) 0.69779(13) 0.0238(12) Uani 1 1 d . . . . .
H38 H 0.616497 0.634006 0.70282 0.029 Uiso 1 1 calc R U . . .
C29 C -0.0936(5) 0.8688(4) 0.75841(13) 0.0236(12) Uani 1 1 d . . . . .
H29 H -0.024164 0.838961 0.767853 0.028 Uiso 1 1 calc R U . . .
C52 C 0.3760(5) 1.0586(5) 0.69073(13) 0.0233(12) Uani 1 1 d . . . . .
H52 H 0.42203 1.077833 0.673552 0.028 Uiso 1 1 calc R U . . .
C25 C -0.2073(5) 0.9188(5) 0.71268(15) 0.0300(14) Uani 1 1 d . . . . .
H25 H -0.215899 0.923072 0.6907 0.036 Uiso 1 1 calc R U . . .
C34 C 0.0937(5) 1.0728(4) 0.65642(14) 0.0231(12) Uani 1 1 d . . . . .
H34 H 0.09021 1.143954 0.659594 0.028 Uiso 1 1 calc R U . . .
C26 C -0.2964(5) 0.9565(5) 0.73120(16) 0.0337(15) Uani 1 1 d . . . . .
H26 H -0.365968 0.986533 0.721877 0.04 Uiso 1 1 calc R U . . .
C28 C -0.1839(6) 0.9067(5) 0.77688(15) 0.0323(15) Uani 1 1 d . . . . .
H28 H -0.17617 0.90238 0.79887 0.039 Uiso 1 1 calc R U . . .
C20 C -0.1222(6) 0.5348(5) 0.68189(14) 0.0284(14) Uani 1 1 d . . . . .
H20 H -0.1142 0.468467 0.690254 0.034 Uiso 1 1 calc R U . . .
C45 C 0.3482(7) 0.7403(5) 0.83174(14) 0.0379(16) Uani 1 1 d . . . . .
H45 H 0.368752 0.727485 0.852956 0.045 Uiso 1 1 calc R U . . .
C43 C 0.2194(6) 0.7103(5) 0.78707(14) 0.0320(14) Uani 1 1 d . . . . .
H43 H 0.152188 0.677116 0.777597 0.038 Uiso 1 1 calc R U . . .
C51 C 0.3295(5) 1.1326(4) 0.70984(13) 0.0236(12) Uani 1 1 d . . . . .
H51 H 0.344089 1.202124 0.705751 0.028 Uiso 1 1 calc R U . . .
C23 C -0.1454(5) 0.7285(5) 0.65734(14) 0.0263(12) Uani 1 1 d . . . . .
H23 H -0.15297 0.794749 0.648894 0.032 Uiso 1 1 calc R U . . .
C44 C 0.2509(8) 0.6916(6) 0.81794(16) 0.051(2) Uani 1 1 d . . . . .
H44 H 0.205407 0.645213 0.829615 0.061 Uiso 1 1 calc R U . . .
C21 C -0.1979(5) 0.5520(5) 0.65616(15) 0.0295(14) Uani 1 1 d . . . . .
H21 H -0.241987 0.497366 0.647065 0.035 Uiso 1 1 calc R U . . .
C22 C -0.2091(5) 0.6481(5) 0.64379(15) 0.0307(14) Uani 1 1 d . . . . .
H22 H -0.260282 0.659546 0.626079 0.037 Uiso 1 1 calc R U . . .
C27 C -0.2840(5) 0.9503(5) 0.76302(16) 0.0311(15) Uani 1 1 d . . . . .
H27 H -0.34516 0.976308 0.775572 0.037 Uiso 1 1 calc R U . . .
O17 O 0.9914(5) 0.6010(4) 0.36866(14) 0.0457(13) Uani 1 1 d . . . . .
H17A H 0.920465 0.620149 0.370742 0.069 Uiso 1 1 calc R U . . .
O11 O 0.4385(5) 0.3867(4) 0.40821(13) 0.0511(14) Uani 1 1 d D . . . .
O13 O -0.0104(3) 0.7216(3) 0.57755(9) 0.0199(8) Uani 1 1 d D . . . .
O12 O 0.6210(4) 0.2561(4) 0.40882(10) 0.0365(11) Uani 1 1 d D . . . .
C54 C 1.0569(12) 0.6787(9) 0.3565(4) 0.111(5) Uani 1 1 d . . . . .
H54A H 1.025916 0.694353 0.335488 0.166 Uiso 1 1 calc R U . . .
H54B H 1.141004 0.658248 0.355642 0.166 Uiso 1 1 calc R U . . .
H54C H 1.050494 0.738827 0.369676 0.166 Uiso 1 1 calc R U . . .
C55 C -0.4205(6) 0.8629(6) 0.64299(16) 0.0386(17) Uani 1 1 d . . . . .
H55A H -0.362227 0.907637 0.633438 0.058 Uiso 1 1 calc R U . . .
H55B H -0.400288 0.79215 0.638661 0.058 Uiso 1 1 calc R U . . .
H55C H -0.41874 0.873994 0.665496 0.058 Uiso 1 1 calc R U . . .
O18 O -0.5364(4) 0.8844(4) 0.63053(11) 0.0365(11) Uani 1 1 d D . . . .
O10 O 0.4645(4) 1.0383(3) 0.45092(10) 0.0194(8) Uani 1 1 d . . . . .
O16A O -0.1545(13) 0.4343(12) 0.5780(4) 0.036(3) Uani 0.5 1 d . . P C 1
O16B O -0.1995(12) 0.4171(12) 0.5819(4) 0.028(3) Uani 0.5 1 d . . P D 2
O14 O 0.0899(4) 0.6066(3) 0.62496(10) 0.0216(9) Uani 1 1 d . . . . .
H15A H -0.203(6) 0.551(2) 0.5621(12) 0.032 Uiso 1 1 d D U . . .
H15B H -0.231(6) 0.622(4) 0.5374(5) 0.032 Uiso 1 1 d D U . . .
H18 H -0.531(6) 0.952(2) 0.6253(16) 0.032 Uiso 1 1 d D U . . .
H10A H 0.520(7) 1.016(6) 0.4439(17) 0.032 Uiso 1 1 d . U . . .
H10B H 0.408(6) 1.055(5) 0.4375(16) 0.032 Uiso 1 1 d . U . . .
H14A H 0.059(6) 0.558(6) 0.6301(17) 0.032 Uiso 1 1 d . U . . .
H14B H 0.142(6) 0.590(5) 0.6129(17) 0.032 Uiso 1 1 d . U . . .
H13A H -0.077(4) 0.690(4) 0.5707(14) 0.032 Uiso 1 1 d D U . . .
H13B H 0.018(5) 0.685(5) 0.5942(13) 0.032 Uiso 1 1 d D U . . .
H11A H 0.355(2) 0.398(4) 0.4085(15) 0.032 Uiso 1 1 d D U . . .
H11B H 0.446(4) 0.323(3) 0.4198(11) 0.032 Uiso 1 1 d D U . . .
H12A H 0.557(2) 0.249(5) 0.3958(9) 0.032 Uiso 1 1 d D U . . .
H12B H 0.686(3) 0.266(5) 0.3971(11) 0.032 Uiso 1 1 d D U . . .

loop_
_atom_site_aniso_label
_atom_site_aniso_U_11
_atom_site_aniso_U_22
_atom_site_aniso_U_33
_atom_site_aniso_U_23
_atom_site_aniso_U_13
_atom_site_aniso_U_12
Er1 0.00930(10) 0.00650(9) 0.01059(10) 0.00023(9) 0.00179(7) 0.00037(9)
Mo1 0.00879(18) 0.00910(18) 0.00914(19) -0.00023(16) 0.00062(14) 0.00104(16)
P2 0.0142(6) 0.0148(6) 0.0116(6) 0.0006(5) -0.0003(5) 0.0001(5)
P1 0.0119(6) 0.0179(6) 0.0121(6) -0.0003(5) 0.0007(5) 0.0015(5)
O1 0.0188(18) 0.0115(17) 0.0167(18) -0.0020(14) 0.0056(15) -0.0041(14)
O4 0.0094(16) 0.0101(16) 0.0152(17) 0.0020(13) 0.0038(13) -0.0003(13)
O5 0.0120(17) 0.0022(15) 0.0232(19) 0.0029(13) -0.0005(14) -0.0004(12)
O2 0.0174(18) 0.0202(19) 0.0197(18) 0.0058(16) 0.0025(14) -0.0008(16)
O3 0.0131(17) 0.0193(19) 0.0165(18) 0.0019(15) -0.0012(13) 0.0024(15)
O8 0.0115(16) 0.0219(19) 0.0163(17) 0.0013(16) 0.0019(13) 0.0000(15)
C9 0.017(5) 0.014(4) 0.017(4) 0.000(3) 0.000(3) 0.001(3)
O7 0.0115(16) 0.0219(19) 0.0163(17) 0.0013(16) 0.0019(13) 0.0000(15)
O8A 0.023(2) 0.025(2) 0.022(2) 0.000(2) 0.002(2) 0.000(2)
O6 0.0071(15) 0.0075(16) 0.028(2) 0.0015(14) 0.0035(14) 0.0029(13)
O9 0.0140(18) 0.034(2) 0.0175(19) -0.0009(17) 0.0073(15) 0.0026(16)
O15 0.039(2) 0.027(2) 0.0136(19) 0.0034(17) -0.0096(18) -0.0077(19)
N11 0.0102(19) 0.0045(18) 0.017(2) 0.0021(15) 0.0032(16) -0.0012(15)
N1 0.012(2) 0.0076(19) 0.018(2) -0.0014(16) -0.0026(16) 0.0002(15)
N10 0.0090(19) 0.0071(18) 0.016(2) -0.0001(16) -0.0001(16) 0.0003(15)
N9 0.0073(19) 0.0086(19) 0.016(2) 0.0033(16) 0.0014(15) 0.0027(15)
N12 0.010(2) 0.012(2) 0.017(2) 0.0027(17) 0.0021(16) 0.0043(16)
N7 0.019(2) 0.015(2) 0.012(2) -0.0001(17) -0.0028(17) -0.0031(17)
N4 0.015(2) 0.028(3) 0.024(2) 0.010(2) 0.0006(18) 0.001(2)
C1 0.009(2) 0.005(2) 0.015(2) -0.0001(17) -0.0036(18) -0.0026(16)
N13 0.015(2) 0.020(2) 0.017(2) 0.0034(19) -0.0004(16) 0.0020(19)
N8 0.029(3) 0.022(3) 0.013(2) 0.0018(19) 0.0015(19) 0.011(2)
N6 0.017(2) 0.020(2) 0.025(3) -0.005(2) 0.0015(19) -0.0022(18)
C12 0.008(2) 0.012(2) 0.015(2) 0.0018(19) -0.0023(18) 0.0002(18)
C10 0.015(2) 0.009(2) 0.013(2) 0.0016(18) 0.0035(18) 0.0016(18)
N5 0.025(3) 0.025(3) 0.020(2) 0.005(2) 0.005(2) 0.009(2)
C11 0.018(3) 0.009(2) 0.016(3) -0.0017(19) 0.000(2) 0.0007(19)
C6 0.009(2) 0.010(2) 0.018(3) 0.001(2) -0.0013(19) 0.0016(18)
C17 0.009(2) 0.011(2) 0.020(3) -0.001(2) -0.0032(19) 0.0001(18)
C7 0.008(2) 0.008(2) 0.016(2) -0.0004(19) 0.0019(18) -0.0007(18)
N3 0.034(3) 0.021(3) 0.016(2) 0.0026(19) 0.006(2) 0.007(2)
C4 0.015(3) 0.015(3) 0.013(2) 0.0045(18) 0.0018(19) 0.0050(18)
C13 0.008(2) 0.010(2) 0.014(2) -0.0019(18) -0.0015(18) -0.0007(18)
C5 0.010(2) 0.018(3) 0.014(2) 0.000(2) 0.0003(19) 0.000(2)
C15 0.012(2) 0.012(2) 0.022(3) 0.001(2) 0.000(2) 0.0002(19)
C14 0.013(2) 0.007(2) 0.017(2) -0.0001(19) -0.0031(19) 0.0024(18)
C8 0.019(3) 0.015(3) 0.005(2) 0.0011(18) 0.0009(18) 0.006(2)
N2 0.027(3) 0.024(3) 0.021(2) -0.002(2) -0.010(2) -0.003(2)
C3 0.017(2) 0.013(2) 0.013(2) 0.0011(19) -0.0015(19) 0.0044(19)
C2 0.017(2) 0.013(2) 0.010(2) 0.0019(19) -0.0028(19) 0.000(2)
C16 0.014(2) 0.018(3) 0.016(3) -0.004(2) -0.001(2) 0.004(2)
C30 0.013(2) 0.015(2) 0.015(3) 0.003(2) -0.0011(19) 0.0023(19)
C36 0.019(2) 0.017(3) 0.012(2) 0.003(2) 0.0024(19) 0.000(2)
C47 0.022(3) 0.022(3) 0.017(3) -0.002(2) -0.003(2) 0.001(2)
C42 0.023(3) 0.024(3) 0.013(2) 0.000(2) -0.001(2) 0.013(2)
C41 0.019(3) 0.021(3) 0.017(3) 0.000(2) -0.001(2) 0.005(2)
C33 0.019(3) 0.028(3) 0.020(3) 0.011(2) -0.003(2) 0.000(2)
C24 0.019(3) 0.020(3) 0.018(3) -0.003(2) 0.006(2) 0.000(2)
C39 0.027(3) 0.025(3) 0.017(3) 0.001(2) 0.005(2) 0.008(2)
C49 0.022(3) 0.023(3) 0.017(3) 0.000(2) 0.003(2) 0.001(2)
C46 0.030(3) 0.028(3) 0.023(3) -0.005(2) -0.011(2) 0.003(2)
C31 0.017(3) 0.022(3) 0.015(3) 0.002(2) -0.002(2) 0.003(2)
C48 0.013(2) 0.017(3) 0.016(3) -0.001(2) -0.0024(19) 0.001(2)
C37 0.021(3) 0.026(3) 0.020(3) -0.005(2) -0.003(2) 0.004(2)
C53 0.016(3) 0.023(3) 0.020(3) 0.001(2) 0.000(2) -0.001(2)
C35 0.016(3) 0.022(3) 0.021(3) -0.002(2) -0.001(2) 0.001(2)
C19 0.024(3) 0.025(3) 0.016(3) -0.002(2) 0.007(2) -0.003(2)
C32 0.018(3) 0.031(3) 0.015(3) 0.005(2) 0.000(2) 0.003(2)
C40 0.029(3) 0.026(3) 0.011(2) -0.005(2) -0.003(2) 0.002(2)
C18 0.013(2) 0.025(3) 0.016(2) -0.004(2) 0.0048(19) 0.002(2)
C50 0.034(3) 0.023(3) 0.018(3) -0.001(2) -0.005(2) 0.002(3)
C38 0.014(3) 0.031(3) 0.026(3) -0.001(2) 0.000(2) 0.006(2)
C29 0.028(3) 0.024(3) 0.018(3) -0.002(2) 0.003(2) 0.000(2)
C52 0.024(3) 0.030(3) 0.016(3) 0.006(2) 0.004(2) -0.005(2)
C25 0.025(3) 0.041(4) 0.024(3) -0.006(3) 0.001(2) 0.012(3)
C34 0.021(3) 0.019(3) 0.029(3) 0.003(2) 0.000(2) -0.001(2)
C26 0.019(3) 0.043(4) 0.039(4) -0.011(3) 0.003(3) 0.007(3)
C28 0.042(4) 0.033(4) 0.022(3) -0.006(3) 0.014(3) -0.006(3)
C20 0.038(4) 0.028(3) 0.020(3) -0.005(2) 0.013(3) -0.008(3)
C45 0.056(4) 0.040(4) 0.017(3) 0.006(3) -0.010(3) -0.009(3)
C43 0.039(4) 0.038(4) 0.019(3) 0.006(3) -0.005(3) -0.012(3)
C51 0.030(3) 0.019(3) 0.021(3) 0.004(2) -0.007(2) -0.005(2)
C23 0.017(3) 0.030(3) 0.031(3) -0.007(3) -0.003(2) 0.005(3)
C44 0.071(6) 0.058(5) 0.022(3) 0.020(3) -0.012(3) -0.025(4)
C21 0.022(3) 0.034(3) 0.033(3) -0.021(3) 0.012(3) -0.009(3)
C22 0.018(3) 0.042(4) 0.033(3) -0.017(3) -0.002(2) 0.002(3)
C27 0.020(3) 0.028(3) 0.046(4) -0.017(3) 0.015(3) -0.004(3)
O17 0.037(3) 0.029(3) 0.072(4) -0.003(3) 0.022(3) 0.004(2)
O11 0.050(3) 0.048(3) 0.055(4) 0.001(3) -0.006(3) 0.004(3)
O13 0.0165(18) 0.022(2) 0.0207(19) 0.0043(17) 0.0006(15) -0.0012(17)
O12 0.038(3) 0.041(3) 0.029(2) 0.000(2) -0.012(2) 0.003(2)
C54 0.116(11) 0.061(7) 0.157(14) 0.002(8) 0.025(10) 0.031(7)
C55 0.033(4) 0.045(4) 0.038(4) 0.013(3) 0.003(3) 0.013(3)
O18 0.037(3) 0.035(3) 0.036(3) 0.004(2) -0.004(2) 0.006(2)
O10 0.0129(19) 0.019(2) 0.026(2) 0.0008(17) 0.0037(16) 0.0012(15)
O16A 0.048(10) 0.021(6) 0.037(8) 0.008(5) -0.017(7) -0.006(7)
O16B 0.032(8) 0.023(7) 0.030(6) 0.000(5) 0.006(6) -0.008(5)
O14 0.021(2) 0.024(2) 0.019(2) -0.0015(17) 0.0010(16) 0.0043(17)

loop_
_atom_type_symbol
_atom_type_description
_atom_type_scat_dispersion_real
_atom_type_scat_dispersion_imag
_atom_type_scat_source
C C 0.0033 0.0016 'International Tables Vol C Tables 4.2.6.8 and 6.1.1.4'
H H 0 0 'International Tables Vol C Tables 4.2.6.8 and 6.1.1.4'
Er Er -0.2586 4.9576 'International Tables Vol C Tables 4.2.6.8 and 6.1.1.4'
Mo Mo -1.6832 0.6857 'International Tables Vol C Tables 4.2.6.8 and 6.1.1.4'
N N 0.0061 0.0033 'International Tables Vol C Tables 4.2.6.8 and 6.1.1.4'
O O 0.0106 0.006 'International Tables Vol C Tables 4.2.6.8 and 6.1.1.4'
P P 0.1023 0.0942 'International Tables Vol C Tables 4.2.6.8 and 6.1.1.4'

loop_
_geom_angle_atom_site_label_1
_geom_angle_atom_site_label_2
_geom_angle_atom_site_label_3
_geom_angle
_geom_angle_site_symmetry_1
_geom_angle_site_symmetry_3
O1 Er1 O6 145.24(12) . .
O1 Er1 O5 139.36(12) . .
O6 Er1 O5 74.05(12) . .
O1 Er1 O7 87.01(13) . .
O6 Er1 O7 98.59(13) . .
O5 Er1 O7 72.83(12) . .
O1 Er1 O8 87.01(13) . .
O6 Er1 O8 98.59(13) . .
O5 Er1 O8 72.83(12) . .
O1 Er1 O3 107.47(13) . .
O6 Er1 O3 87.85(13) . .
O5 Er1 O3 75.29(12) . .
O7 Er1 O3 144.20(12) . .
O8 Er1 O3 144.20(12) . .
O1 Er1 O4 69.87(12) . .
O6 Er1 O4 144.89(12) . .
O5 Er1 O4 71.85(11) . .
O7 Er1 O4 79.20(12) . .
O8 Er1 O4 79.20(12) . .
O3 Er1 O4 75.74(12) . .
O1 Er1 O2 75.97(13) . .
O6 Er1 O2 80.24(13) . .
O5 Er1 O2 137.90(12) . .
O7 Er1 O2 144.84(12) . .
O8 Er1 O2 144.84(12) . .
O3 Er1 O2 70.92(12) . .
O4 Er1 O2 121.29(13) . .
O1 Er1 N1 74.12(13) . .
O6 Er1 N1 75.20(13) . .
O5 Er1 N1 128.19(13) . .
O7 Er1 N1 71.80(13) . .
O8 Er1 N1 71.80(13) . .
O3 Er1 N1 143.11(13) . .
O4 Er1 N1 134.39(12) . .
O2 Er1 N1 74.01(13) . .
C1 Mo1 C6 75.93(18) . .
C1 Mo1 C5 79.39(18) . .
C6 Mo1 C5 71.29(19) . .
C1 Mo1 C4 140.85(18) . .
C6 Mo1 C4 71.08(18) . .
C5 Mo1 C4 108.47(18) . .
C1 Mo1 C7 73.03(17) . .
C6 Mo1 C7 76.35(18) . .
C5 Mo1 C7 141.56(18) . .
C4 Mo1 C7 79.15(18) . .
C1 Mo1 C2 71.90(18) . .
C6 Mo1 C2 140.65(19) . .
C5 Mo1 C2 80.96(19) . .
C4 Mo1 C2 146.27(19) . .
C7 Mo1 C2 114.04(18) . .
C1 Mo1 C8 114.60(18) . .
C6 Mo1 C8 141.78(18) . .
C5 Mo1 C8 144.78(18) . .
C4 Mo1 C8 81.52(19) . .
C7 Mo1 C8 72.66(18) . .
C2 Mo1 C8 74.01(19) . .
C1 Mo1 C3 142.11(18) . .
C6 Mo1 C3 119.39(19) . .
C5 Mo1 C3 74.53(18) . .
C4 Mo1 C3 74.58(19) . .
C7 Mo1 C3 141.51(18) . .
C2 Mo1 C3 77.20(19) . .
C8 Mo1 C3 76.03(18) . .
N13 P2 C48 114.1(2) . .
N13 P2 C42 108.1(2) . .
C48 P2 C42 106.3(3) . .
N13 P2 C36 111.0(2) . .
C48 P2 C36 109.8(2) . .
C42 P2 C36 107.1(2) . .
N13 P1 C18 109.2(3) . .
N13 P1 C30 114.8(2) . .
C18 P1 C30 107.6(2) . .
N13 P1 C24 109.5(2) . .
C18 P1 C24 105.9(2) . .
C30 P1 C24 109.4(2) . .
N9 O4 Er1 128.2(3) . .
N10 O5 Er1 133.7(3) . .
C9 O8 Er1 131.0(7) . .
N11 O6 Er1 133.1(3) . .
O6 N11 C10 120.7(4) . .
O6 N11 C11 119.7(4) . 3_666
C10 N11 C11 119.5(4) . 3_666
C1 N1 Er1 176.5(4) . .
O5 N10 C13 121.1(4) . .
O5 N10 C12 118.2(4) . .
C13 N10 C12 120.6(4) . .
O4 N9 C14 120.8(4) . .
O4 N9 C17 119.2(4) . .
C14 N9 C17 120.0(4) . .
O9 N12 C16 120.8(4) . .
O9 N12 C15 120.3(4) . .
C16 N12 C15 118.8(4) . .
N1 C1 Mo1 179.1(4) . .
P1 N13 P2 136.4(3) . .
N10 C12 C13 119.2(5) . 3_566
N11 C10 C11 120.5(5) . .
N11 C11 C10 120.0(5) 3_666 .
N6 C6 Mo1 178.9(5) . .
N9 C17 C16 120.1(5) . .
N7 C7 Mo1 178.3(4) . .
N4 C4 Mo1 176.2(5) . .
N10 C13 C12 120.2(4) . 3_566
N5 C5 Mo1 175.9(5) . .
N12 C15 C14 120.5(5) . .
N9 C14 C15 119.9(5) . .
N8 C8 Mo1 178.1(4) . .
N3 C3 Mo1 177.0(4) . .
N2 C2 Mo1 177.5(5) . .
N12 C16 C17 120.7(5) . .
C35 C30 C31 119.9(5) . .
C35 C30 P1 121.4(4) . .
C31 C30 P1 118.2(4) . .
C37 C36 C41 119.9(5) . .
C37 C36 P2 120.8(4) . .
C41 C36 P2 119.3(4) . .
C46 C47 C42 120.5(5) . .
C43 C42 C47 119.4(5) . .
C43 C42 P2 120.1(4) . .
C47 C42 P2 120.5(4) . .
C40 C41 C36 119.6(5) . .
C32 C33 C34 120.0(5) . .
C29 C24 C25 119.6(5) . .
C29 C24 P1 119.9(4) . .
C25 C24 P1 120.3(4) . .
C40 C39 C38 119.9(5) . .
C50 C49 C48 120.6(5) . .
C45 C46 C47 119.3(6) . .
C32 C31 C30 119.3(5) . .
C49 C48 C53 119.0(5) . .
C49 C48 P2 118.6(4) . .
C53 C48 P2 122.4(4) . .
C38 C37 C36 120.1(5) . .
C52 C53 C48 119.8(5) . .
C34 C35 C30 120.0(5) . .
C18 C19 C20 119.8(6) . .
C33 C32 C31 120.8(5) . .
C39 C40 C41 120.6(5) . .
C19 C18 C23 120.2(5) . .
C19 C18 P1 119.6(4) . .
C23 C18 P1 120.1(5) . .
C49 C50 C51 120.2(6) . .
C37 C38 C39 119.9(5) . .
C24 C29 C28 120.0(6) . .
C51 C52 C53 120.4(5) . .
C26 C25 C24 120.0(6) . .
C35 C34 C33 120.1(5) . .
C27 C26 C25 120.0(6) . .
C27 C28 C29 119.6(6) . .
C19 C20 C21 120.2(6) . .
C46 C45 C44 120.9(6) . .
C42 C43 C44 119.8(6) . .
C50 C51 C52 120.1(5) . .
C18 C23 C22 119.7(6) . .
C45 C44 C43 120.0(7) . .
C22 C21 C20 120.1(6) . .
C21 C22 C23 119.9(6) . .
C26 C27 C28 120.7(6) . .

loop_
_geom_bond_atom_site_label_1
_geom_bond_atom_site_label_2
_geom_bond_distance
_geom_bond_site_symmetry_2
Er1 O1 2.300(3) .
Er1 O6 2.305(3) .
Er1 O5 2.320(3) .
Er1 O7 2.347(3) .
Er1 O8 2.347(3) .
Er1 O3 2.362(3) .
Er1 O4 2.363(3) .
Er1 O2 2.368(4) .
Er1 N1 2.412(4) .
Mo1 C1 2.143(5) .
Mo1 C6 2.148(5) .
Mo1 C5 2.148(5) .
Mo1 C4 2.157(5) .
Mo1 C7 2.159(5) .
Mo1 C2 2.166(5) .
Mo1 C8 2.166(5) .
Mo1 C3 2.169(5) .
P2 N13 1.590(4) .
P2 C48 1.792(5) .
P2 C42 1.800(5) .
P2 C36 1.813(5) .
P1 N13 1.579(4) .
P1 C18 1.800(6) .
P1 C30 1.800(5) .
P1 C24 1.808(5) .
O4 N9 1.316(5) .
O5 N10 1.318(5) .
O8 C9 1.425(13) .
O6 N11 1.315(5) .
O9 N12 1.297(5) .
N11 C10 1.339(6) .
N11 C11 1.361(6) 3_666
N1 C1 1.151(6) .
N10 C13 1.343(6) .
N10 C12 1.350(6) .
N9 C14 1.347(6) .
N9 C17 1.353(6) .
N12 C16 1.352(7) .
N12 C15 1.363(7) .
N7 C7 1.153(6) .
N4 C4 1.151(7) .
N8 C8 1.146(7) .
N6 C6 1.158(7) .
C12 C13 1.372(7) 3_566
C10 C11 1.366(7) .
N5 C5 1.153(7) .
C17 C16 1.360(7) .
N3 C3 1.151(7) .
C15 C14 1.365(7) .
N2 C2 1.152(7) .
C30 C35 1.397(7) .
C30 C31 1.400(7) .
C36 C37 1.390(7) .
C36 C41 1.391(7) .
C47 C46 1.385(8) .
C47 C42 1.397(8) .
C42 C43 1.382(8) .
C41 C40 1.386(8) .
C33 C32 1.384(8) .
C33 C34 1.388(8) .
C24 C29 1.387(8) .
C24 C25 1.391(8) .
C39 C40 1.381(8) .
C39 C38 1.390(8) .
C49 C50 1.381(8) .
C49 C48 1.399(7) .
C46 C45 1.368(9) .
C31 C32 1.385(8) .
C48 C53 1.406(7) .
C37 C38 1.384(8) .
C53 C52 1.390(8) .
C35 C34 1.382(8) .
C19 C18 1.382(8) .
C19 C20 1.390(8) .
C18 C23 1.394(8) .
C50 C51 1.382(8) .
C29 C28 1.398(8) .
C52 C51 1.388(8) .
C25 C26 1.389(8) .
C26 C27 1.376(10) .
C28 C27 1.376(10) .
C20 C21 1.391(9) .
C45 C44 1.381(10) .
C43 C44 1.386(8) .
C23 C22 1.395(8) .
C21 C22 1.380(10) .
O17 C54 1.374(13) .
C55 O18 1.414(8) .
